data_4349249
loop_
_publ_author_name
'Arlt, S\"oren'
'Harloff, J\"org'
'Schulz, Axel'
'Stoffers, Alrik'
'Villinger, Alexander'

_publ_section_title
;
 Cyanido Antimonate(III) and Bismuthate(III) Anions.
;
_journal_issue 23
_journal_name_full 'Inorganic chemistry'
_journal_page_first 12321
_journal_page_last 12328
_journal_paper_doi 10.1021/acs.inorgchem.6b02174
_journal_volume 55
_journal_year 2016
_chemical_formula_moiety '2(C36 H30 N P2 +), C5 Bi N5 2-'
_chemical_formula_sum 'C77 H60 Bi N7 P4'
_chemical_formula_weight 1416.18
_space_group_crystal_system orthorhombic
_space_group_IT_number 61
_space_group_name_Hall '-P 2ac 2ab'
_space_group_name_H-M_alt 'P b c a'
_atom_sites_solution_hydrogens geom
_audit_creation_method SHELXL-2013
_cell_angle_alpha 90
_cell_angle_beta 90
_cell_angle_gamma 90
_cell_formula_units_Z 4
_cell_length_a 16.6600(4)
_cell_length_b 19.7295(5)
_cell_length_c 19.9862(5)
_cell_measurement_reflns_used 9969
_cell_measurement_temperature 123(2)
_cell_measurement_theta_max 28.36
_cell_measurement_theta_min 2.30
_cell_volume 6569.3(3)
_computing_cell_refinement 'Bruker Apex V7.51A'
_computing_data_collection 'Bruker Apex V7.51A'
_computing_data_reduction 'Bruker SAINT'
_computing_molecular_graphics 'ORTEP-3v2.01 (Farrugia, 1997)'
_computing_publication_material SHELXL-2013
_computing_structure_refinement 'SHELXL-2013 (Sheldrick, 2013)'
_computing_structure_solution 'SHELXS-2013 (Sheldrick, 2013)'
_diffrn_ambient_temperature 123(2)
_diffrn_measured_fraction_theta_full 0.999
_diffrn_measured_fraction_theta_max 1.000
_diffrn_measurement_device_type 'Bruker Apex Kappa II-CCD-diffractometer'
_diffrn_measurement_method 'phi and omega scans'
_diffrn_radiation_monochromator graphite
_diffrn_radiation_source 'sealed tube'
_diffrn_radiation_type MoK\a
_diffrn_radiation_wavelength 0.71073
_diffrn_reflns_av_R_equivalents 0.0736
_diffrn_reflns_av_unetI/netI 0.0545
_diffrn_reflns_Laue_measured_fraction_full 0.999
_diffrn_reflns_Laue_measured_fraction_max 1.000
_diffrn_reflns_limit_h_max 21
_diffrn_reflns_limit_h_min -25
_diffrn_reflns_limit_k_max 29
_diffrn_reflns_limit_k_min -29
_diffrn_reflns_limit_l_max 28
_diffrn_reflns_limit_l_min -30
_diffrn_reflns_number 101279
_diffrn_reflns_point_group_measured_fraction_full 0.999
_diffrn_reflns_point_group_measured_fraction_max 1.000
_diffrn_reflns_theta_full 25.242
_diffrn_reflns_theta_max 32.499
_diffrn_reflns_theta_min 2.038
_exptl_absorpt_coefficient_mu 2.831
_exptl_absorpt_correction_T_max 0.7464
_exptl_absorpt_correction_T_min 0.6531
_exptl_absorpt_correction_type multi-scan
_exptl_absorpt_process_details '(SADABS; Sheldrick, 2004)'
_exptl_crystal_colour colourless
_exptl_crystal_density_diffrn 1.432
_exptl_crystal_description block
_exptl_crystal_F_000 2856
_exptl_crystal_size_max 0.230
_exptl_crystal_size_mid 0.210
_exptl_crystal_size_min 0.120
_refine_diff_density_max 0.557
_refine_diff_density_min -0.825
_refine_diff_density_rms 0.082
_refine_ls_extinction_method none
_refine_ls_goodness_of_fit_ref 1.066
_refine_ls_hydrogen_treatment constr
_refine_ls_matrix_type full
_refine_ls_number_parameters 452
_refine_ls_number_reflns 11885
_refine_ls_number_restraints 0
_refine_ls_restrained_S_all 1.066
_refine_ls_R_factor_all 0.0875
_refine_ls_R_factor_gt 0.0442
_refine_ls_shift/su_max 0.001
_refine_ls_shift/su_mean 0.000
_refine_ls_structure_factor_coef Fsqd
_refine_ls_weighting_details 'w=1/[\s^2^(Fo^2^)+(0.0237P)^2^+5.8183P] where P=(Fo^2^+2Fc^2^)/3'
_refine_ls_weighting_scheme calc
_refine_ls_wR_factor_gt 0.0750
_refine_ls_wR_factor_ref 0.0871
_reflns_Friedel_coverage 0.000
_reflns_number_gt 7873
_reflns_number_total 11885
_reflns_threshold_expression 'I > 2\s(I)'
_cod_data_source_file ic6b02174_si_002.cif
_cod_data_source_block is_as46_PNP_2_BiCN5
_cod_database_code 4349249
_shelx_space_group_comment
;
The symmetry employed for this shelxl refinement is uniquely defined
by the following loop, which should always be used as a source of
symmetry information in preference to the above space-group names.
They are only intended as comments.
;
_shelx_estimated_absorpt_t_min 0.562
_shelx_estimated_absorpt_t_max 0.727
_shelxl_version_number 2013-4

loop_
_space_group_symop_operation_xyz
'x, y, z'
'-x+1/2, -y, z+1/2'
'-x, y+1/2, -z+1/2'
'x+1/2, -y+1/2, -z'
'-x, -y, -z'
'x-1/2, y, -z-1/2'
'x, -y-1/2, z-1/2'
'-x-1/2, y-1/2, z'

loop_
_atom_site_label
_atom_site_type_symbol
_atom_site_fract_x
_atom_site_fract_y
_atom_site_fract_z
_atom_site_U_iso_or_equiv
_atom_site_adp_type
_atom_site_occupancy
_atom_site_site_symmetry_order
_atom_site_calc_flag
_atom_site_refinement_flags_posn
_atom_site_refinement_flags_adp
_atom_site_refinement_flags_occupancy
Bi1 Bi 0.46712(2) 0.01454(2) 0.48160(2) 0.02400(5) Uani 0.5 1 d . . P
C1 C 0.5640(5) 0.0452(4) 0.3934(5) 0.0294(16) Uani 0.5 1 d . . P
C2 C 0.4276(4) -0.0943(4) 0.4204(3) 0.0325(13) Uani 0.5 1 d . . P
C3 C 0.4153(5) -0.0323(4) 0.5881(4) 0.0339(17) Uani 0.5 1 d . . P
C4 C 0.5385(4) 0.0952(3) 0.5561(3) 0.0316(12) Uani 0.5 1 d . . P
C5 C 0.5684(3) -0.0545(2) 0.5037(2) 0.0254(10) Uani 0.5 1 d . . P
N1 N 0.6084(14) 0.0588(14) 0.3539(12) 0.039(3) Uani 0.5 1 d . . P
N2 N 0.4072(5) -0.1400(5) 0.3907(4) 0.0451(18) Uani 0.5 1 d . . P
N3 N 0.3871(18) -0.0498(16) 0.6341(13) 0.060(5) Uani 0.5 1 d . . P
N4 N 0.5667(5) 0.1361(5) 0.5888(4) 0.0429(18) Uani 0.5 1 d . . P
N5 N 0.6189(3) -0.0928(3) 0.5093(2) 0.0402(11) Uani 0.5 1 d . . P
P1 P 0.96961(3) 0.11371(3) 0.37550(3) 0.01973(11) Uani 1 1 d . . .
P2 P 0.90916(4) 0.18662(3) 0.25407(3) 0.02270(12) Uani 1 1 d . . .
N6 N 0.95534(13) 0.16918(10) 0.32051(9) 0.0293(5) Uani 1 1 d . . .
C6 C 1.06762(14) 0.12845(12) 0.41030(11) 0.0236(5) Uani 1 1 d . . .
C7 C 1.11027(14) 0.07651(13) 0.44081(12) 0.0291(5) Uani 1 1 d . . .
H7 H 1.0881 0.0322 0.4433 0.035 Uiso 1 1 calc R U .
C8 C 1.18559(16) 0.08971(17) 0.46767(14) 0.0421(7) Uani 1 1 d . . .
H8 H 1.2152 0.0544 0.4884 0.051 Uiso 1 1 calc R U .
C9 C 1.21728(17) 0.15422(18) 0.46418(15) 0.0486(8) Uani 1 1 d . . .
H9 H 1.2686 0.1633 0.4828 0.058 Uiso 1 1 calc R U .
C10 C 1.17465(18) 0.20574(16) 0.43369(13) 0.0454(8) Uani 1 1 d . . .
H10 H 1.1971 0.2499 0.4311 0.055 Uiso 1 1 calc R U .
C11 C 1.10009(16) 0.19350(13) 0.40704(12) 0.0341(6) Uani 1 1 d . . .
H11 H 1.0708 0.2292 0.3865 0.041 Uiso 1 1 calc R U .
C12 C 0.96812(13) 0.02877(10) 0.34411(11) 0.0204(4) Uani 1 1 d . . .
C13 C 0.93221(15) -0.02441(12) 0.37905(13) 0.0303(5) Uani 1 1 d . . .
H13 H 0.9067 -0.0161 0.4208 0.036 Uiso 1 1 calc R U .
C14 C 0.93397(17) -0.08938(12) 0.35263(14) 0.0374(6) Uani 1 1 d . . .
H14 H 0.9094 -0.1256 0.3763 0.045 Uiso 1 1 calc R U .
C15 C 0.97107(16) -0.10162(12) 0.29238(15) 0.0387(6) Uani 1 1 d . . .
H15 H 0.9722 -0.1464 0.2748 0.046 Uiso 1 1 calc R U .
C16 C 1.00665(15) -0.04942(13) 0.25716(14) 0.0351(6) Uani 1 1 d . . .
H16 H 1.0317 -0.0581 0.2153 0.042 Uiso 1 1 calc R U .
C17 C 1.00552(13) 0.01555(12) 0.28314(12) 0.0262(5) Uani 1 1 d . . .
H17 H 1.0304 0.0514 0.2592 0.031 Uiso 1 1 calc R U .
C18 C 0.89838(13) 0.11724(11) 0.44283(11) 0.0229(4) Uani 1 1 d . . .
C19 C 0.81693(15) 0.10966(14) 0.42907(13) 0.0348(6) Uani 1 1 d . . .
H19 H 0.7996 0.1030 0.3843 0.042 Uiso 1 1 calc R U .
C20 C 0.76102(16) 0.11177(14) 0.48023(14) 0.0381(6) Uani 1 1 d . . .
H20 H 0.7056 0.1066 0.4704 0.046 Uiso 1 1 calc R U .
C21 C 0.78551(16) 0.12137(12) 0.54536(13) 0.0330(6) Uani 1 1 d . . .
H21 H 0.7470 0.1229 0.5804 0.040 Uiso 1 1 calc R U .
C22 C 0.86600(16) 0.12880(13) 0.55960(13) 0.0345(6) Uani 1 1 d . . .
H22 H 0.8828 0.1353 0.6046 0.041 Uiso 1 1 calc R U .
C23 C 0.92249(15) 0.12682(12) 0.50888(11) 0.0278(5) Uani 1 1 d . . .
H23 H 0.9778 0.1320 0.5191 0.033 Uiso 1 1 calc R U .
C24 C 0.98053(13) 0.20394(10) 0.18879(11) 0.0212(4) Uani 1 1 d . . .
C25 C 1.06060(14) 0.21549(11) 0.20497(12) 0.0251(5) Uani 1 1 d . . .
H25 H 1.0775 0.2135 0.2503 0.030 Uiso 1 1 calc R U .
C26 C 1.11561(15) 0.22985(12) 0.15510(13) 0.0310(5) Uani 1 1 d . . .
H26 H 1.1701 0.2384 0.1663 0.037 Uiso 1 1 calc R U .
C27 C 1.09167(16) 0.23172(12) 0.08936(13) 0.0344(6) Uani 1 1 d . . .
H27 H 1.1298 0.2410 0.0552 0.041 Uiso 1 1 calc R U .
C28 C 1.01253(16) 0.22023(13) 0.07267(12) 0.0330(6) Uani 1 1 d . . .
H28 H 0.9965 0.2213 0.0271 0.040 Uiso 1 1 calc R U .
C29 C 0.95636(15) 0.20716(12) 0.12208(11) 0.0277(5) Uani 1 1 d . . .
H29 H 0.9016 0.2004 0.1106 0.033 Uiso 1 1 calc R U .
C30 C 0.85072(15) 0.26241(12) 0.26783(12) 0.0316(6) Uani 1 1 d . . .
C31 C 0.79094(17) 0.28233(16) 0.22352(15) 0.0454(8) Uani 1 1 d . . .
H31 H 0.7795 0.2556 0.1851 0.054 Uiso 1 1 calc R U .
C32 C 0.7479(2) 0.34142(18) 0.23551(17) 0.0621(11) Uani 1 1 d . . .
H32 H 0.7064 0.3549 0.2057 0.075 Uiso 1 1 calc R U .
C33 C 0.7653(2) 0.38023(17) 0.29051(19) 0.0655(11) Uani 1 1 d . . .
H33 H 0.7356 0.4205 0.2985 0.079 Uiso 1 1 calc R U .
C34 C 0.8249(2) 0.36173(15) 0.33407(19) 0.0588(10) Uani 1 1 d . . .
H34 H 0.8370 0.3895 0.3716 0.071 Uiso 1 1 calc R U .
C35 C 0.86772(18) 0.30213(13) 0.32323(15) 0.0412(7) Uani 1 1 d . . .
H35 H 0.9085 0.2887 0.3537 0.049 Uiso 1 1 calc R U .
C36 C 0.84281(14) 0.12238(12) 0.22310(11) 0.0259(5) Uani 1 1 d . . .
C37 C 0.76445(15) 0.11867(16) 0.24660(13) 0.0412(7) Uani 1 1 d . . .
H37 H 0.7451 0.1521 0.2768 0.049 Uiso 1 1 calc R U .
C38 C 0.71467(17) 0.0667(2) 0.22641(15) 0.0541(9) Uani 1 1 d . . .
H38 H 0.6611 0.0646 0.2426 0.065 Uiso 1 1 calc R U .
C39 C 0.74199(18) 0.01849(17) 0.18333(15) 0.0478(8) Uani 1 1 d . . .
H39 H 0.7070 -0.0166 0.1690 0.057 Uiso 1 1 calc R U .
C40 C 0.81989(17) 0.02027(14) 0.16048(15) 0.0420(7) Uani 1 1 d . . .
H40 H 0.8390 -0.0142 0.1313 0.050 Uiso 1 1 calc R U .
C41 C 0.87033(15) 0.07232(12) 0.18012(13) 0.0319(6) Uani 1 1 d . . .
H41 H 0.9240 0.0738 0.1641 0.038 Uiso 1 1 calc R U .

loop_
_atom_site_aniso_label
_atom_site_aniso_U_11
_atom_site_aniso_U_22
_atom_site_aniso_U_33
_atom_site_aniso_U_23
_atom_site_aniso_U_13
_atom_site_aniso_U_12
Bi1 0.02430(8) 0.02713(8) 0.02056(8) 0.00139(7) -0.00101(7) 0.00444(7)
C1 0.032(4) 0.030(4) 0.026(4) 0.003(3) -0.003(3) 0.004(3)
C2 0.027(3) 0.041(4) 0.030(3) 0.007(3) -0.005(2) 0.001(3)
C3 0.037(5) 0.032(4) 0.033(4) -0.004(3) -0.001(3) -0.001(3)
C4 0.043(4) 0.029(3) 0.023(3) 0.004(2) 0.005(3) 0.007(3)
C5 0.029(2) 0.026(2) 0.021(2) 0.0002(18) 0.0032(19) 0.014(2)
N1 0.047(5) 0.048(5) 0.022(7) 0.006(5) 0.006(4) 0.005(3)
N2 0.050(5) 0.046(4) 0.039(5) 0.001(3) -0.006(3) 0.003(3)
N3 0.090(10) 0.064(11) 0.025(9) -0.001(7) 0.006(6) -0.012(7)
N4 0.068(6) 0.028(3) 0.033(4) 0.000(3) -0.006(3) 0.001(4)
N5 0.035(2) 0.054(3) 0.031(2) 0.006(2) -0.003(2) 0.008(2)
P1 0.0259(3) 0.0184(2) 0.0149(2) 0.00241(19) -0.0007(2) -0.0037(2)
P2 0.0278(3) 0.0230(3) 0.0173(3) 0.0045(2) 0.0016(2) 0.0006(2)
N6 0.0474(13) 0.0218(9) 0.0188(9) 0.0044(7) -0.0055(9) -0.0054(9)
C6 0.0243(11) 0.0294(12) 0.0172(11) -0.0038(9) 0.0038(9) -0.0069(9)
C7 0.0241(12) 0.0337(13) 0.0296(13) -0.0045(10) 0.0000(10) -0.0028(9)
C8 0.0269(13) 0.063(2) 0.0362(16) -0.0139(13) -0.0027(11) 0.0035(13)
C9 0.0285(14) 0.083(2) 0.0347(16) -0.0215(16) 0.0058(12) -0.0233(15)
C10 0.0533(18) 0.0585(19) 0.0244(14) -0.0116(13) 0.0101(13) -0.0359(15)
C11 0.0480(16) 0.0354(13) 0.0190(12) -0.0032(10) 0.0026(11) -0.0193(12)
C12 0.0201(10) 0.0191(10) 0.0220(10) 0.0027(7) -0.0064(9) -0.0034(8)
C13 0.0369(13) 0.0264(12) 0.0277(13) 0.0054(10) -0.0037(11) -0.0073(10)
C14 0.0463(15) 0.0221(12) 0.0439(16) 0.0058(11) -0.0101(13) -0.0127(11)
C15 0.0428(15) 0.0213(11) 0.0519(17) -0.0067(11) -0.0081(14) 0.0040(11)
C16 0.0326(13) 0.0299(13) 0.0428(16) -0.0080(11) 0.0012(12) 0.0066(11)
C17 0.0215(10) 0.0262(11) 0.0307(12) 0.0003(10) 0.0013(9) 0.0012(9)
C18 0.0270(11) 0.0220(10) 0.0197(11) 0.0025(8) 0.0012(9) 0.0003(9)
C19 0.0307(13) 0.0476(16) 0.0261(13) 0.0059(11) -0.0016(11) -0.0004(11)
C20 0.0263(13) 0.0502(16) 0.0377(15) 0.0091(13) 0.0023(12) 0.0040(11)
C21 0.0385(14) 0.0289(13) 0.0316(14) 0.0033(10) 0.0143(12) 0.0046(10)
C22 0.0454(15) 0.0364(14) 0.0218(12) -0.0065(10) 0.0065(11) -0.0047(11)
C23 0.0314(13) 0.0311(12) 0.0209(12) -0.0023(9) 0.0017(10) -0.0034(10)
C24 0.0269(11) 0.0188(10) 0.0180(10) 0.0017(8) 0.0004(9) -0.0001(8)
C25 0.0271(11) 0.0225(11) 0.0258(12) 0.0009(9) -0.0032(10) 0.0042(9)
C26 0.0244(12) 0.0276(12) 0.0410(15) 0.0004(11) 0.0032(11) 0.0029(9)
C27 0.0386(14) 0.0278(12) 0.0367(15) 0.0049(10) 0.0171(12) 0.0040(10)
C28 0.0476(16) 0.0324(13) 0.0189(12) 0.0050(9) 0.0050(11) 0.0013(11)
C29 0.0318(13) 0.0311(12) 0.0204(11) 0.0054(9) -0.0013(10) -0.0019(10)
C30 0.0380(14) 0.0296(12) 0.0272(13) 0.0103(10) 0.0155(11) 0.0057(10)
C31 0.0484(17) 0.0556(18) 0.0320(15) 0.0202(13) 0.0161(13) 0.0204(14)
C32 0.062(2) 0.071(2) 0.053(2) 0.0381(18) 0.0297(17) 0.0369(18)
C33 0.079(2) 0.0450(19) 0.072(2) 0.0244(18) 0.053(2) 0.0275(18)
C34 0.078(2) 0.0325(15) 0.066(2) -0.0006(15) 0.037(2) 0.0059(16)
C35 0.0524(17) 0.0308(14) 0.0403(16) 0.0000(11) 0.0181(14) 0.0014(12)
C36 0.0250(11) 0.0325(12) 0.0202(11) 0.0082(9) -0.0024(9) -0.0036(9)
C37 0.0274(14) 0.074(2) 0.0218(13) 0.0005(13) 0.0024(11) -0.0084(13)
C38 0.0311(15) 0.101(3) 0.0305(15) 0.0089(17) -0.0028(13) -0.0301(16)
C39 0.0465(17) 0.0594(19) 0.0375(16) 0.0194(15) -0.0162(14) -0.0293(15)
C40 0.0430(16) 0.0347(14) 0.0482(17) 0.0043(13) -0.0132(13) -0.0073(12)
C41 0.0249(12) 0.0298(13) 0.0411(15) 0.0046(11) -0.0041(11) -0.0027(10)

loop_
_atom_type_symbol
_atom_type_description
_atom_type_scat_dispersion_real
_atom_type_scat_dispersion_imag
_atom_type_scat_source
C C 0.0033 0.0016 'International Tables Vol C Tables 4.2.6.8 and 6.1.1.4'
H H 0.0000 0.0000 'International Tables Vol C Tables 4.2.6.8 and 6.1.1.4'
N N 0.0061 0.0033 'International Tables Vol C Tables 4.2.6.8 and 6.1.1.4'
P P 0.1023 0.0942 'International Tables Vol C Tables 4.2.6.8 and 6.1.1.4'
Bi Bi -4.1077 10.2566 'International Tables Vol C Tables 4.2.6.8 and 6.1.1.4'

loop_
_geom_angle_atom_site_label_1
_geom_angle_atom_site_label_2
_geom_angle_atom_site_label_3
_geom_angle
_geom_angle_site_symmetry_1
_geom_angle_site_symmetry_3
C5 Bi1 Bi1 126.8(3) 5_656 5_656
C5 Bi1 N5 13.0(3) 5_656 5_656
Bi1 Bi1 N5 139.76(12) 5_656 5_656
C5 Bi1 C5 148.60(17) 5_656 .
Bi1 Bi1 C5 21.85(12) 5_656 .
N5 Bi1 C5 161.61(18) 5_656 .
C5 Bi1 C4 142.5(3) 5_656 5_656
Bi1 Bi1 C4 79.78(17) 5_656 5_656
N5 Bi1 C4 133.6(2) 5_656 5_656
C5 Bi1 C4 61.1(2) . 5_656
C5 Bi1 C3 121.2(3) 5_656 5_656
Bi1 Bi1 C3 74.72(18) 5_656 5_656
N5 Bi1 C3 119.4(2) 5_656 5_656
C5 Bi1 C3 65.7(2) . 5_656
C4 Bi1 C3 88.9(3) 5_656 5_656
C5 Bi1 C1 113.2(3) 5_656 .
Bi1 Bi1 C1 87.98(16) 5_656 .
N5 Bi1 C1 109.0(2) 5_656 .
C5 Bi1 C1 78.1(2) . .
C4 Bi1 C1 91.4(3) 5_656 .
C3 Bi1 C1 13.27(17) 5_656 .
C5 Bi1 C3 80.8(3) 5_656 .
Bi1 Bi1 C3 71.18(19) 5_656 .
N5 Bi1 C3 87.8(2) 5_656 .
C5 Bi1 C3 82.2(2) . .
C4 Bi1 C3 85.2(2) 5_656 .
C3 Bi1 C3 145.89(13) 5_656 .
C1 Bi1 C3 159.2(2) . .
C5 Bi1 C4 67.3(3) 5_656 .
Bi1 Bi1 C4 65.45(14) 5_656 .
N5 Bi1 C4 78.7(2) 5_656 .
C5 Bi1 C4 84.79(19) . .
C4 Bi1 C4 145.23(9) 5_656 .
C3 Bi1 C4 82.3(2) 5_656 .
C1 Bi1 C4 87.6(2) . .
C3 Bi1 C4 83.7(2) . .
C5 Bi1 C2 129.1(3) 5_656 .
Bi1 Bi1 C2 96.05(14) 5_656 .
N5 Bi1 C2 118.69(19) 5_656 .
C5 Bi1 C2 77.01(19) . .
C4 Bi1 C2 16.27(18) 5_656 .
C3 Bi1 C2 93.1(3) 5_656 .
C1 Bi1 C2 91.9(3) . .
C3 Bi1 C2 90.5(2) . .
C4 Bi1 C2 161.50(18) . .
C5 Bi1 C1 87.8(3) 5_656 5_656
Bi1 Bi1 C1 61.25(16) 5_656 5_656
N5 Bi1 C1 96.0(2) 5_656 5_656
C5 Bi1 C1 72.9(2) . 5_656
C4 Bi1 C1 83.6(2) 5_656 5_656
C3 Bi1 C1 136.0(2) 5_656 5_656
C1 Bi1 C1 149.24(11) . 5_656
C3 Bi1 C1 9.9(3) . 5_656
C4 Bi1 C1 79.9(2) . 5_656
C2 Bi1 C1 91.4(2) . 5_656
C3 C1 N3 85(2) 5_656 5_656
C3 C1 N1 100(2) 5_656 .
N3 C1 N1 15(2) 5_656 .
C3 C1 Bi1 79.6(17) 5_656 .
N3 C1 Bi1 164.0(14) 5_656 .
N1 C1 Bi1 179.4(13) . .
C3 C1 Bi1 48.8(17) 5_656 5_656
N3 C1 Bi1 133.3(14) 5_656 5_656
N1 C1 Bi1 148.6(11) . 5_656
Bi1 C1 Bi1 30.77(11) . 5_656
C4 C2 N4 91.6(11) 5_656 5_656
C4 C2 N2 123.2(11) 5_656 .
N4 C2 N2 31.5(7) 5_656 .
C4 C2 Bi1 61.2(8) 5_656 .
N4 C2 Bi1 152.8(8) 5_656 .
N2 C2 Bi1 175.5(6) . .
C1 C3 N3 64(2) 5_656 .
C1 C3 N1 55.5(17) 5_656 5_656
N3 C3 N1 9(2) . 5_656
C1 C3 Bi1 87.1(18) 5_656 5_656
N3 C3 Bi1 151.4(16) . 5_656
N1 C3 Bi1 142.6(10) 5_656 5_656
C1 C3 Bi1 121.2(19) 5_656 .
N3 C3 Bi1 174.2(15) . .
N1 C3 Bi1 176.7(10) 5_656 .
Bi1 C3 Bi1 34.11(13) 5_656 .
C2 C4 N4 48.3(8) 5_656 .
C2 C4 N2 35.0(8) 5_656 5_656
N4 C4 N2 13.3(7) . 5_656
C2 C4 Bi1 102.6(9) 5_656 5_656
N4 C4 Bi1 150.8(7) . 5_656
N2 C4 Bi1 137.6(5) 5_656 5_656
C2 C4 Bi1 137.3(9) 5_656 .
N4 C4 Bi1 174.4(7) . .
N2 C4 Bi1 172.3(4) 5_656 .
Bi1 C4 Bi1 34.77(9) 5_656 .
Bi1 C5 N5 155.2(6) 5_656 .
Bi1 C5 Bi1 31.39(17) 5_656 .
N5 C5 Bi1 173.4(4) . .
N3 N1 C1 58(9) 5_656 .
N3 N1 C3 34(9) 5_656 5_656
C1 N1 C3 24.8(7) . 5_656
N4 N2 C2 47.5(14) 5_656 .
N4 N2 C4 25.7(14) 5_656 5_656
C2 N2 C4 21.8(4) . 5_656
N1 N3 C1 107(10) 5_656 5_656
N1 N3 C3 137(10) 5_656 .
C1 N3 C3 31.2(9) 5_656 .
N2 N4 C2 101(2) 5_656 5_656
N2 N4 C4 141(2) 5_656 .
C2 N4 C4 40.1(5) 5_656 .
C5 N5 Bi1 11.7(3) . 5_656
N6 P1 C12 113.92(10) . .
N6 P1 C18 113.44(11) . .
C12 P1 C18 106.85(10) . .
N6 P1 C6 107.19(11) . .
C12 P1 C6 107.43(10) . .
C18 P1 C6 107.70(10) . .
N6 P2 C36 116.02(10) . .
N6 P2 C24 109.31(11) . .
C36 P2 C24 106.96(10) . .
N6 P2 C30 108.44(11) . .
C36 P2 C30 107.80(12) . .
C24 P2 C30 108.04(10) . .
P1 N6 P2 144.89(14) . .
C7 C6 C11 120.1(2) . .
C7 C6 P1 121.01(17) . .
C11 C6 P1 118.88(19) . .
C6 C7 C8 119.6(2) . .
C6 C7 H7 120.2 . .
C8 C7 H7 120.2 . .
C9 C8 C7 119.9(3) . .
C9 C8 H8 120.0 . .
C7 C8 H8 120.0 . .
C8 C9 C10 120.3(3) . .
C8 C9 H9 119.9 . .
C10 C9 H9 119.9 . .
C11 C10 C9 120.4(3) . .
C11 C10 H10 119.8 . .
C9 C10 H10 119.8 . .
C10 C11 C6 119.7(3) . .
C10 C11 H11 120.2 . .
C6 C11 H11 120.2 . .
C17 C12 C13 119.3(2) . .
C17 C12 P1 118.41(16) . .
C13 C12 P1 122.33(18) . .
C14 C13 C12 119.7(2) . .
C14 C13 H13 120.1 . .
C12 C13 H13 120.1 . .
C15 C14 C13 120.3(2) . .
C15 C14 H14 119.8 . .
C13 C14 H14 119.8 . .
C14 C15 C16 120.6(2) . .
C14 C15 H15 119.7 . .
C16 C15 H15 119.7 . .
C15 C16 C17 119.6(2) . .
C15 C16 H16 120.2 . .
C17 C16 H16 120.2 . .
C16 C17 C12 120.5(2) . .
C16 C17 H17 119.7 . .
C12 C17 H17 119.7 . .
C19 C18 C23 118.9(2) . .
C19 C18 P1 119.46(18) . .
C23 C18 P1 121.67(18) . .
C20 C19 C18 120.4(2) . .
C20 C19 H19 119.8 . .
C18 C19 H19 119.8 . .
C21 C20 C19 120.2(2) . .
C21 C20 H20 119.9 . .
C19 C20 H20 119.9 . .
C20 C21 C22 119.9(2) . .
C20 C21 H21 120.1 . .
C22 C21 H21 120.1 . .
C21 C22 C23 120.5(2) . .
C21 C22 H22 119.8 . .
C23 C22 H22 119.8 . .
C22 C23 C18 120.1(2) . .
C22 C23 H23 119.9 . .
C18 C23 H23 119.9 . .
C25 C24 C29 119.4(2) . .
C25 C24 P2 119.77(17) . .
C29 C24 P2 120.77(17) . .
C26 C25 C24 120.1(2) . .
C26 C25 H25 120.0 . .
C24 C25 H25 120.0 . .
C27 C26 C25 120.2(2) . .
C27 C26 H26 119.9 . .
C25 C26 H26 119.9 . .
C26 C27 C28 120.3(2) . .
C26 C27 H27 119.8 . .
C28 C27 H27 119.8 . .
C27 C28 C29 120.3(2) . .
C27 C28 H28 119.9 . .
C29 C28 H28 119.9 . .
C28 C29 C24 119.7(2) . .
C28 C29 H29 120.2 . .
C24 C29 H29 120.2 . .
C35 C30 C31 119.7(3) . .
C35 C30 P2 118.7(2) . .
C31 C30 P2 121.6(2) . .
C30 C31 C32 119.8(3) . .
C30 C31 H31 120.1 . .
C32 C31 H31 120.1 . .
C33 C32 C31 119.8(3) . .
C33 C32 H32 120.1 . .
C31 C32 H32 120.1 . .
C34 C33 C32 120.9(3) . .
C34 C33 H33 119.5 . .
C32 C33 H33 119.5 . .
C33 C34 C35 119.8(3) . .
C33 C34 H34 120.1 . .
C35 C34 H34 120.1 . .
C30 C35 C34 119.8(3) . .
C30 C35 H35 120.1 . .
C34 C35 H35 120.1 . .
C41 C36 C37 118.8(2) . .
C41 C36 P2 120.91(18) . .
C37 C36 P2 120.0(2) . .
C38 C37 C36 120.4(3) . .
C38 C37 H37 119.8 . .
C36 C37 H37 119.8 . .
C39 C38 C37 120.2(3) . .
C39 C38 H38 119.9 . .
C37 C38 H38 119.9 . .
C38 C39 C40 120.5(3) . .
C38 C39 H39 119.8 . .
C40 C39 H39 119.8 . .
C39 C40 C41 119.8(3) . .
C39 C40 H40 120.1 . .
C41 C40 H40 120.1 . .
C40 C41 C36 120.2(2) . .
C40 C41 H41 119.9 . .
C36 C41 H41 119.9 . .

loop_
_geom_bond_atom_site_label_1
_geom_bond_atom_site_label_2
_geom_bond_distance
_geom_bond_site_symmetry_2
Bi1 C5 1.028(4) 5_656
Bi1 Bi1 1.4389(3) 5_656
Bi1 N5 2.114(5) 5_656
Bi1 C5 2.213(4) .
Bi1 C4 2.295(6) 5_656
Bi1 C3 2.429(9) 5_656
Bi1 C1 2.466(10) .
Bi1 C3 2.475(9) .
Bi1 C4 2.483(6) .
Bi1 C2 2.557(8) .
Bi1 C1 2.811(9) 5_656
C1 C3 0.567(7) 5_656
C1 N3 0.99(3) 5_656
C1 N1 1.11(3) .
C1 Bi1 2.811(9) 5_656
C2 C4 0.734(6) 5_656
C2 N4 0.850(9) 5_656
C2 N2 1.133(12) .
C3 C1 0.567(7) 5_656
C3 N3 1.09(3) .
C3 N1 1.33(3) 5_656
C3 Bi1 2.429(9) 5_656
C4 C2 0.734(6) 5_656
C4 N4 1.139(10) .
C4 N2 1.653(9) 5_656
C4 Bi1 2.295(6) 5_656
C5 Bi1 1.028(4) 5_656
C5 N5 1.136(6) .
N1 N3 0.31(4) 5_656
N1 C3 1.33(3) 5_656
N2 N4 0.603(8) 5_656
N2 C4 1.653(9) 5_656
N3 N1 0.31(4) 5_656
N3 C1 0.99(3) 5_656
N4 N2 0.604(8) 5_656
N4 C2 0.851(9) 5_656
N5 Bi1 2.114(5) 5_656
P1 N6 1.5691(19) .
P1 C12 1.790(2) .
P1 C18 1.795(2) .
P1 C6 1.799(2) .
P2 N6 1.573(2) .
P2 C36 1.792(2) .
P2 C24 1.798(2) .
P2 C30 1.805(2) .
C6 C7 1.388(3) .
C6 C11 1.394(3) .
C7 C8 1.389(3) .
C7 H7 0.9500 .
C8 C9 1.380(4) .
C8 H8 0.9500 .
C9 C10 1.382(5) .
C9 H9 0.9500 .
C10 C11 1.373(4) .
C10 H10 0.9500 .
C11 H11 0.9500 .
C12 C17 1.393(3) .
C12 C13 1.395(3) .
C13 C14 1.387(3) .
C13 H13 0.9500 .
C14 C15 1.375(4) .
C14 H14 0.9500 .
C15 C16 1.381(4) .
C15 H15 0.9500 .
C16 C17 1.383(3) .
C16 H16 0.9500 .
C17 H17 0.9500 .
C18 C19 1.393(3) .
C18 C23 1.393(3) .
C19 C20 1.384(4) .
C19 H19 0.9500 .
C20 C21 1.377(4) .
C20 H20 0.9500 .
C21 C22 1.379(4) .
C21 H21 0.9500 .
C22 C23 1.384(3) .
C22 H22 0.9500 .
C23 H23 0.9500 .
C24 C25 1.391(3) .
C24 C29 1.394(3) .
C25 C26 1.383(3) .
C25 H25 0.9500 .
C26 C27 1.374(4) .
C26 H26 0.9500 .
C27 C28 1.379(4) .
C27 H27 0.9500 .
C28 C29 1.385(3) .
C28 H28 0.9500 .
C29 H29 0.9500 .
C30 C35 1.386(4) .
C30 C31 1.389(4) .
C31 C32 1.390(4) .
C31 H31 0.9500 .
C32 C33 1.371(5) .
C32 H32 0.9500 .
C33 C34 1.370(5) .
C33 H33 0.9500 .
C34 C35 1.392(4) .
C34 H34 0.9500 .
C35 H35 0.9500 .
C36 C41 1.387(3) .
C36 C37 1.389(3) .
C37 C38 1.379(4) .
C37 H37 0.9500 .
C38 C39 1.362(5) .
C38 H38 0.9500 .
C39 C40 1.376(4) .
C39 H39 0.9500 .
C40 C41 1.384(3) .
C40 H40 0.9500 .
C41 H41 0.9500 .

loop_
_geom_torsion_atom_site_label_1
_geom_torsion_atom_site_label_2
_geom_torsion_atom_site_label_3
_geom_torsion_atom_site_label_4
_geom_torsion
_geom_torsion_site_symmetry_1
_geom_torsion_site_symmetry_4
C3 C1 N1 N3 8(14) 5_656 5_656
Bi1 C1 N1 N3 8(16) 5_656 5_656
N3 C1 N1 C3 -8(14) 5_656 5_656
Bi1 C1 N1 C3 0(2) 5_656 5_656
C4 C2 N2 N4 2(2) 5_656 5_656
N4 C2 N2 C4 -2(2) 5_656 5_656
C1 C3 N3 N1 -11(19) 5_656 5_656
Bi1 C3 N3 N1 -16(23) 5_656 5_656
N1 C3 N3 C1 11(19) 5_656 5_656
Bi1 C3 N3 C1 -4(4) 5_656 5_656
C2 C4 N4 N2 -2(3) 5_656 5_656
Bi1 C4 N4 N2 -2(4) 5_656 5_656
N2 C4 N4 C2 2(3) 5_656 5_656
Bi1 C4 N4 C2 0.7(15) 5_656 5_656
C12 P1 N6 P2 35.2(3) . .
C18 P1 N6 P2 -87.3(3) . .
C6 P1 N6 P2 153.9(2) . .
C36 P2 N6 P1 1.2(3) . .
C24 P2 N6 P1 -119.8(2) . .
C30 P2 N6 P1 122.6(2) . .
N6 P1 C6 C7 -155.98(19) . .
C12 P1 C6 C7 -33.2(2) . .
C18 P1 C6 C7 81.6(2) . .
N6 P1 C6 C11 24.9(2) . .
C12 P1 C6 C11 147.72(18) . .
C18 P1 C6 C11 -97.5(2) . .
C11 C6 C7 C8 -0.4(4) . .
P1 C6 C7 C8 -179.49(19) . .
C6 C7 C8 C9 0.3(4) . .
C7 C8 C9 C10 -0.4(4) . .
C8 C9 C10 C11 0.5(4) . .
C9 C10 C11 C6 -0.6(4) . .
C7 C6 C11 C10 0.5(4) . .
P1 C6 C11 C10 179.63(19) . .
N6 P1 C12 C17 41.0(2) . .
C18 P1 C12 C17 167.05(17) . .
C6 P1 C12 C17 -77.61(19) . .
N6 P1 C12 C13 -140.18(19) . .
C18 P1 C12 C13 -14.1(2) . .
C6 P1 C12 C13 101.3(2) . .
C17 C12 C13 C14 -0.2(3) . .
P1 C12 C13 C14 -179.08(19) . .
C12 C13 C14 C15 0.2(4) . .
C13 C14 C15 C16 -0.4(4) . .
C14 C15 C16 C17 0.6(4) . .
C15 C16 C17 C12 -0.7(4) . .
C13 C12 C17 C16 0.5(3) . .
P1 C12 C17 C16 179.36(18) . .
N6 P1 C18 C19 59.4(2) . .
C12 P1 C18 C19 -67.0(2) . .
C6 P1 C18 C19 177.86(19) . .
N6 P1 C18 C23 -121.16(19) . .
C12 P1 C18 C23 112.46(19) . .
C6 P1 C18 C23 -2.7(2) . .
C23 C18 C19 C20 0.1(4) . .
P1 C18 C19 C20 179.6(2) . .
C18 C19 C20 C21 0.0(4) . .
C19 C20 C21 C22 -0.1(4) . .
C20 C21 C22 C23 0.1(4) . .
C21 C22 C23 C18 0.0(4) . .
C19 C18 C23 C22 -0.1(4) . .
P1 C18 C23 C22 -179.54(19) . .
N6 P2 C24 C25 -14.4(2) . .
C36 P2 C24 C25 -140.72(18) . .
C30 P2 C24 C25 103.47(19) . .
N6 P2 C24 C29 166.80(18) . .
C36 P2 C24 C29 40.4(2) . .
C30 P2 C24 C29 -75.4(2) . .
C29 C24 C25 C26 -0.2(3) . .
P2 C24 C25 C26 -179.04(17) . .
C24 C25 C26 C27 -1.0(3) . .
C25 C26 C27 C28 0.9(4) . .
C26 C27 C28 C29 0.5(4) . .
C27 C28 C29 C24 -1.6(4) . .
C25 C24 C29 C28 1.5(3) . .
P2 C24 C29 C28 -179.66(18) . .
N6 P2 C30 C35 15.3(2) . .
C36 P2 C30 C35 141.7(2) . .
C24 P2 C30 C35 -103.1(2) . .
N6 P2 C30 C31 -166.2(2) . .
C36 P2 C30 C31 -39.9(2) . .
C24 P2 C30 C31 75.4(2) . .
C35 C30 C31 C32 -0.9(4) . .
P2 C30 C31 C32 -179.3(2) . .
C30 C31 C32 C33 0.9(5) . .
C31 C32 C33 C34 0.1(5) . .
C32 C33 C34 C35 -1.1(5) . .
C31 C30 C35 C34 -0.1(4) . .
P2 C30 C35 C34 178.4(2) . .
C33 C34 C35 C30 1.1(4) . .
N6 P2 C36 C41 -88.5(2) . .
C24 P2 C36 C41 33.7(2) . .
C30 P2 C36 C41 149.72(19) . .
N6 P2 C36 C37 85.8(2) . .
C24 P2 C36 C37 -151.9(2) . .
C30 P2 C36 C37 -36.0(2) . .
C41 C36 C37 C38 -1.2(4) . .
P2 C36 C37 C38 -175.7(2) . .
C36 C37 C38 C39 0.2(4) . .
C37 C38 C39 C40 1.2(5) . .
C38 C39 C40 C41 -1.5(4) . .
C39 C40 C41 C36 0.5(4) . .
C37 C36 C41 C40 0.9(4) . .
P2 C36 C41 C40 175.3(2) . .
